data_2005250
loop_
_publ_author_name
'Dittler-Klingemann, A. M.'
'Hahn, F. E.'
'Orvig, C.'
'Rettig, S. J.'

_publ_contact_author
;
Steve Rettig
University of British Columbia
Department of Chemistry
2036 Main Mall
Vancouver, BC V6T 1Z1
Canada
;
_publ_section_title
;(Acetonitrile)[<i>N</i>,<i>N</i>-bis(3-aminopropyl)-1,3-propanediamine-<i>N</i>,<i>N</i>',<i>N</i>'',<i>N</i>''']copper(II)
 Diperchlorate
;
_journal_issue 8
_journal_name_full 'Acta Crystallographica Section C'
_journal_page_first 1957
_journal_page_last 1959
_journal_paper_doi 10.1107/S0108270196007858
_journal_volume 52
_journal_year 1996
_chemical_formula_iupac '[Cu (C2 H3 N) (C9 H24 N4)](Cl O4 )2'
_chemical_formula_moiety 'C11 H27 Cu N5 2+, (Cl O4 1-)2'
_chemical_formula_structural
;
(Cu ((N H2 (C H2)3)3 N) (C H3 C N)) (Cl O4)2
;
_chemical_formula_sum 'C11 H27 Cl2 Cu N5 O8'
_chemical_formula_weight 491.82
_space_group_IT_number 33
_symmetry_cell_setting orthorhombic
_symmetry_space_group_name_Hall 'P 2c -2n'
_symmetry_space_group_name_H-M 'P n a 21'
_audit_creation_method 'by teXsan v1.7'
_cell_angle_alpha 90
_cell_angle_beta 90
_cell_angle_gamma 90
_cell_formula_units_Z 4
_cell_length_a 11.815(3)
_cell_length_b 19.334(2)
_cell_length_c 8.839(2)
_cell_measurement_reflns_used 25
_cell_measurement_temperature 294.2
_cell_measurement_theta_max 11.9
_cell_measurement_theta_min 7.7
_cell_volume 2019.1(7)
_computing_cell_refinement 'MSC/AFC Diffractometer Control Software'
_computing_data_collection
;MSC/AFC Diffractometer Control Software (Molecular Structure Corporation,
 1992)
;
_computing_data_reduction 'TEXSAN (Molecular Structure Corporation, 1995)'
_computing_molecular_graphics 'ORTEPII (Johnson, 1976)'
_computing_publication_material TEXSAN
_computing_structure_refinement TEXSAN
_computing_structure_solution 'SIR92 (Altomare et al., 1994)'
_diffrn_ambient_temperature 294.2
_diffrn_measurement_device 'Rigaku AFC6S'
_diffrn_measurement_method \w-2\q
_diffrn_radiation_monochromator graphite
_diffrn_radiation_source 'X-ray tube'
_diffrn_radiation_type 'Mo K\a'
_diffrn_radiation_wavelength 0.7107
_diffrn_reflns_av_R_equivalents 0.00000
_diffrn_reflns_av_sigmaI/netI 5.6
_diffrn_reflns_limit_h_max 16
_diffrn_reflns_limit_h_min 0
_diffrn_reflns_limit_k_max 27
_diffrn_reflns_limit_k_min 0
_diffrn_reflns_limit_l_max 12
_diffrn_reflns_limit_l_min 0
_diffrn_reflns_number 3343
_diffrn_reflns_reduction_process 'Lp corrections applied'
_diffrn_reflns_theta_max 30.0
_diffrn_reflns_theta_min 1.73
_diffrn_standards_decay_% 1.26
_diffrn_standards_interval_count 200
_diffrn_standards_number 3
_exptl_absorpt_coefficient_mu 1.394
_exptl_absorpt_correction_T_max 1.000
_exptl_absorpt_correction_T_min 0.915
_exptl_absorpt_correction_type
;
\y scans (North, Phillips & Matthews, 1968)
;
_exptl_crystal_colour blue
_exptl_crystal_density_diffrn 1.618
_exptl_crystal_density_meas ?
_exptl_crystal_description prism
_exptl_crystal_F_000 1020.00
_exptl_crystal_size_max 0.40
_exptl_crystal_size_mid 0.22
_exptl_crystal_size_min 0.22
_refine_diff_density_max 0.32
_refine_diff_density_min -0.32
_refine_ls_abs_structure_details 'parallel refinement of mirror image'
_refine_ls_extinction_method none
_refine_ls_goodness_of_fit_obs 1.581
_refine_ls_hydrogen_treatment 'H(C) and H(N) atoms riding (C-H 0.98, N-H 0.91\%A)'
_refine_ls_matrix_type full
_refine_ls_number_constraints 0
_refine_ls_number_parameters 243
_refine_ls_number_reflns 1127
_refine_ls_number_restraints 0
_refine_ls_R_factor_all 0.2274
_refine_ls_R_factor_obs 0.0392
_refine_ls_shift/esd_max 0.0002
_refine_ls_structure_factor_coef F
_refine_ls_weighting_details 'w = 1/[\s^2^(Fo)]'
_refine_ls_weighting_scheme calc
_refine_ls_wR_factor_all 0.0473
_refine_ls_wR_factor_obs 0.0339
_reflns_number_observed 1127
_reflns_number_total 3343
_reflns_observed_criterion >3\s(I)
_cod_data_source_file fg1210.cif
_cod_data_source_block co192
_cod_depositor_comments
;
The following automatic conversions were performed:

'_exptl_crystal_density_meas' value 'not measured' was changed to '?'
- the value is perceived as not measured.

Automatic conversion script
Id: cif_fix_values 3008 2015-01-20 13:52:24Z robertas 

The following automatic conversions were performed:

'_refine_ls_weighting_scheme' value 'w = 1/[\s^2^(Fo)]' was changed
to 'calc'. New tag '_refine_ls_weighting_details' was created. The
value of the new tag was set to 'w = 1/[\s^2^(Fo)]'.

Automatic conversion script
Id: cif_fix_values 3143 2015-03-26 13:38:13Z robertas 
;
_cod_original_cell_volume 2019.1(6)
_cod_original_sg_symbol_H-M 'P n a 21   '
_cod_original_formula_sum 'C11 H27 Cl2 Cu N5 O8 '
_cod_database_code 2005250

loop_
_symmetry_equiv_pos_as_xyz
'   +x,   +y,   +z'
'   -x,   -y,1/2+z'
1/2-x,1/2+y,1/2+z
'1/2+x,1/2-y,   +z'

loop_
_atom_site_aniso_label
_atom_site_aniso_U_11
_atom_site_aniso_U_22
_atom_site_aniso_U_33
_atom_site_aniso_U_12
_atom_site_aniso_U_13
_atom_site_aniso_U_23
Cu(1) 0.0424(6) 0.0251(5) 0.0366(6) -0.0022(6) 0.0030(10) 0.0020(10)
Cl(1) 0.062(2) 0.043(2) 0.053(2) -0.003(2) -0.001(2) -0.001(2)
Cl(2) 0.046(2) 0.056(2) 0.049(2) 0.0060(10) 0.004(3) 0.006(2)
O(1) 0.079(7) 0.230(10) 0.116(10) 0.003(9) -0.011(7) 0.070(10)
O(2) 0.210(10) 0.089(9) 0.057(8) 0.020(10) 0.005(9) 0.026(7)
O(3) 0.109(8) 0.133(9) 0.111(8) -0.037(7) 0.004(7) 0.007(7)
O(4) 0.54(3) 0.039(6) 0.106(10) 0.060(10) 0.040(10) -0.003(7)
O(5) 0.062(6) 0.128(8) 0.059(6) 0.016(6) 0.014(6) -0.015(6)
O(6) 0.131(9) 0.068(6) 0.076(7) 0.028(6) 0.034(7) 0.030(5)
O(7) 0.055(6) 0.174(9) 0.087(7) 0.032(6) -0.013(5) -0.023(7)
O(8) 0.111(7) 0.059(6) 0.19(2) -0.015(5) -0.021(10) -0.035(9)
N(1) 0.059(6) 0.022(4) 0.030(7) 0.001(4) 0.008(5) -0.007(4)
N(2) 0.059(7) 0.026(5) 0.050(6) 0.000(4) 0.011(5) -0.007(4)
N(3) 0.039(5) 0.046(6) 0.047(6) 0.003(5) 0.011(5) 0.013(5)
N(4) 0.042(5) 0.029(5) 0.050(6) 0.004(4) 0.002(5) -0.002(5)
N(5) 0.075(6) 0.029(5) 0.056(5) -0.005(4) -0.010(10) 0.008(9)
C(1) 0.045(9) 0.036(7) 0.037(8) 0.016(7) 0.001(7) 0.005(6)
C(2) 0.090(10) 0.053(8) 0.037(7) 0.008(7) 0.003(8) 0.012(7)
C(3) 0.090(10) 0.050(8) 0.036(8) -0.002(7) 0.008(7) 0.006(6)
C(4) 0.058(8) 0.032(6) 0.050(8) 0.001(7) 0.014(7) -0.007(6)
C(5) 0.068(10) 0.042(8) 0.042(8) 0.006(7) 0.015(8) -0.010(7)
C(6) 0.058(9) 0.060(9) 0.038(8) 0.011(7) 0.025(7) 0.004(7)
C(7) 0.044(7) 0.030(6) 0.070(9) -0.012(5) 0.021(7) 0.008(6)
C(8) 0.041(6) 0.041(6) 0.061(10) -0.010(5) 0.003(8) 0.011(8)
C(9) 0.042(6) 0.046(7) 0.041(10) -0.002(5) -0.004(6) -0.001(6)
C(10) 0.042(6) 0.046(6) 0.053(7) -0.005(5) 0.000(10) 0.014(10)
C(11) 0.096(9) 0.028(6) 0.140(10) -0.003(6) 0.00(2) 0.000(10)

loop_
_atom_site_label
_atom_site_occupancy
_atom_site_fract_x
_atom_site_fract_y
_atom_site_fract_z
_atom_site_U_iso_or_equiv
_atom_site_thermal_displace_type
_atom_site_calc_flag
Cu(1) 1 .22391(9) .55731(5) .434 .0347(3) Uani d
Cl(1) 1 .1793(3) .4124(2) -0.1227(5) .053(1) Uani d
Cl(2) 1 .4899(2) .6365(1) -.0742(6) .0501(9) Uani d
O(1) 1 .0771(8) .4399(6) -0.170(1) .141(5) Uani d
O(2) 1 .181(1) .4004(6) .036(1) .119(5) Uani d
O(3) 1 .2558(8) .4644(6) -0.161(1) .118(4) Uani d
O(4) 1 .200(1) .3539(5) -0.193(1) .228(7) Uani d
O(5) 1 .5683(7) .6076(5) -0.175(1) .083(3) Uani d
O(6) 1 .4791(9) .5932(5) .054(1) .092(4) Uani d
O(7) 1 .3822(7) .6441(5) -0.142(1) .105(4) Uani d
O(8) 1 .5261(7) .7015(4) -.027(2) .121(5) Uani d
N(1) 1 .2452(6) .6623(4) .405(1) .037(3) Uani d
N(2) 1 .2492(7) .5430(4) .208(1) .045(3) Uani d
N(3) 1 .1016(6) .5655(4) .597(1) .044(3) Uani d
N(4) 1 .3802(7) .5435(4) .548(1) .040(3) Uani d
N(5) 1 .1840(6) .4515(4) .437(2) .053(3) Uani d
C(1) 1 .1614(9) .6894(6) .289(1) .039(4) Uani d
C(2) 1 .178(1) .6582(6) .134(1) .060(4) Uani d
C(3) 1 .162(1) .5804(6) .121(1) .058(4) Uani d
C(4) 1 .223(1) .7016(6) .550(1) .047(4) Uani d
C(5) 1 .108(1) .6908(7) .628(1) .051(4) Uani d
C(6) 1 .104(1) .6233(6) .707(1) .052(4) Uani d
C(7) 1 .3638(9) .6777(5) .354(1) .048(4) Uani d
C(8) 1 .4582(8) .6534(5) .458(2) .048(4) Uani d
C(9) 1 .4757(8) .5765(5) .470(1) .043(4) Uani d
C(10) 1 .1836(7) .3938(5) .435(2) .047(3) Uani d
C(11) 1 .1814(9) .3187(5) .435(2) .087(4) Uani d
H(1) 1 .3188 .5594 .1826 .054 Uiso c
H(2) 1 .2452 .4971 .1867 .054 Uiso c
H(3) 1 .0341 .5685 .5475 .053 Uiso c
H(4) 1 .1038 .5257 .6514 .053 Uiso c
H(5) 1 .3743 .5619 .6423 .048 Uiso c
H(6) 1 .3944 .4973 .5553 .048 Uiso c
H(7) 1 .0846 .6788 .3235 .047 Uiso c
H(8) 1 .1705 .7397 .2807 .047 Uiso c
H(9) 1 .1231 .6802 .0657 .072 Uiso c
H(10) 1 .2547 .669 .101 .072 Uiso c
H(11) 1 .167 .567 .0148 .069 Uiso c
H(12) 1 .0869 .568 .1608 .069 Uiso c
H(13) 1 .2822 .6882 .6223 .056 Uiso c
H(14) 1 .2304 .751 .5269 .056 Uiso c
H(15) 1 .0954 .728 .7014 .061 Uiso c
H(16) 1 .0478 .692 .5513 .061 Uiso c
H(17) 1 .0364 .6212 .7709 .062 Uiso c
H(18) 1 .1718 .6187 .7711 .062 Uiso c
H(19) 1 .375 .6556 .2556 .058 Uiso c
H(20) 1 .3707 .7279 .3434 .058 Uiso c
H(21) 1 .529 .6737 .4212 .058 Uiso c
H(22) 1 .4419 .6709 .5597 .058 Uiso c
H(23) 1 .5453 .5675 .5269 .052 Uiso c
H(24) 1 .4826 .557 .3681 .052 Uiso c
H(25) 1 .2291 .3011 .353 .105 Uiso c
H(26) 1 .2103 .3017 .5323 .105 Uiso c
H(27) 1 .1035 .3026 .4208 .105 Uiso c

loop_
_atom_type_symbol
_atom_type_scat_dispersion_real
_atom_type_scat_dispersion_imag
_atom_type_scat_source
C 0.003 0.002
;International Tables for Crystallography
(1992, Vol. C, Tables 4.2.6.8 and 6.1.1.1)
;
H 0.000 0.000
;International Tables for Crystallography
(1992, Vol. C, Table 6.1.1.2)
;
Cl 0.148 0.159
;International Tables for Crystallography
(1992, Vol. C, Tables 4.2.6.8 and 6.1.1.1)
;
Cu 0.320 1.265
;International Tables for Crystallography
(1992, Vol. C, Tables 4.2.6.8 and 6.1.1.1)
;
N 0.006 0.003
;International Tables for Crystallography
(1992, Vol. C, Tables 4.2.6.8 and 6.1.1.1)
;
O 0.011 0.006
;International Tables for Crystallography
(1992, Vol. C, Tables 4.2.6.8 and 6.1.1.1)
;

loop_
_geom_angle_atom_site_label_1
_geom_angle_atom_site_label_2
_geom_angle_atom_site_label_3
_geom_angle
_geom_angle_publ_flag
N(1) Cu(1) N(2) 89.6(3) yes
N(1) Cu(1) N(3) 95.6(3) yes
N(1) Cu(1) N(4) 94.5(3) yes
N(1) Cu(1) N(5) 171.3(4) yes
N(2) Cu(1) N(3) 143.5(3) yes
N(2) Cu(1) N(4) 108.7(3) yes
N(2) Cu(1) N(5) 85.1(5) yes
N(3) Cu(1) N(4) 106.9(3) yes
N(3) Cu(1) N(5) 84.7(4) yes
N(4) Cu(1) N(5) 93.8(3) yes
O(1) Cl(1) O(2) 111.8(9) no
O(1) Cl(1) O(3) 102.5(7) no
O(1) Cl(1) O(4) 110.6(9) no
O(2) Cl(1) O(3) 110.3(9) no
O(2) Cl(1) O(4) 108.7(8) no
O(3) Cl(1) O(4) 112.8(8) no
O(5) Cl(2) O(6) 109.6(5) no
O(5) Cl(2) O(7) 111.6(6) no
O(5) Cl(2) O(8) 110.4(6) no
O(6) Cl(2) O(7) 108.6(6) no
O(6) Cl(2) O(8) 108.6(8) no
O(7) Cl(2) O(8) 108.0(6) no
Cu(1) N(1) C(1) 110.2(6) no
Cu(1) N(1) C(4) 111.5(6) no
Cu(1) N(1) C(7) 110.3(5) no
C(1) N(1) C(4) 106.7(7) no
C(1) N(1) C(7) 109.9(8) no
C(4) N(1) C(7) 108.2(8) no
Cu(1) N(2) C(3) 109.9(6) no
Cu(1) N(2) H(1) 109.4 no
Cu(1) N(2) H(2) 109.4 no
C(3) N(2) H(1) 109.4 no
C(3) N(2) H(2) 109.4 no
H(1) N(2) H(2) 109.5 no
Cu(1) N(3) C(6) 120.4(6) no
Cu(1) N(3) H(3) 106.7 no
Cu(1) N(3) H(4) 106.7 no
C(6) N(3) H(3) 106.7 no
C(6) N(3) H(4) 106.7 no
H(3) N(3) H(4) 109.5 no
Cu(1) N(4) C(9) 113.0(6) no
Cu(1) N(4) H(5) 108.6 no
Cu(1) N(4) H(6) 108.6 no
C(9) N(4) H(5) 108.6 no
C(9) N(4) H(6) 108.6 no
H(5) N(4) H(6) 109.5 no
Cu(1) N(5) C(10) 167.2(8) no
N(1) C(1) C(2) 113.0(9) no
N(1) C(1) H(7) 108.6 no
N(1) C(1) H(8) 108.6 no
C(2) C(1) H(7) 108.6 no
C(2) C(1) H(8) 108.6 no
H(7) C(1) H(8) 109.5 no
C(1) C(2) C(3) 116.6(9) no
C(1) C(2) H(9) 107.7 no
C(1) C(2) H(10) 107.7 no
C(3) C(2) H(9) 107.7 no
C(3) C(2) H(10) 107.7 no
H(9) C(2) H(10) 109.5 no
N(2) C(3) C(2) 111.1(9) no
N(2) C(3) H(11) 109.1 no
N(2) C(3) H(12) 109.1 no
C(2) C(3) H(11) 109.1 no
C(2) C(3) H(12) 109.1 no
H(11) C(3) H(12) 109.5 no
N(1) C(4) C(5) 117.5(10) no
N(1) C(4) H(13) 107.4 no
N(1) C(4) H(14) 107.4 no
C(5) C(4) H(13) 107.4 no
C(5) C(4) H(14) 107.4 no
H(13) C(4) H(14) 109.5 no
C(4) C(5) C(6) 110.0(10) no
C(4) C(5) H(15) 109.1 no
C(4) C(5) H(16) 109.1 no
C(6) C(5) H(15) 109.1 no
C(6) C(5) H(16) 109.1 no
H(15) C(5) H(16) 109.5 no
N(3) C(6) C(5) 110.5(9) no
N(3) C(6) H(17) 109.2 no
N(3) C(6) H(18) 109.2 no
C(5) C(6) H(17) 109.2 no
C(5) C(6) H(18) 109.2 no
H(17) C(6) H(18) 109.5 no
N(1) C(7) C(8) 116.5(9) no
N(1) C(7) H(19) 107.7 no
N(1) C(7) H(20) 107.7 no
C(8) C(7) H(19) 107.7 no
C(8) C(7) H(20) 107.7 no
H(19) C(7) H(20) 109.5 no
C(7) C(8) C(9) 116.7(9) no
C(7) C(8) H(21) 107.6 no
C(7) C(8) H(22) 107.6 no
C(9) C(8) H(21) 107.6 no
C(9) C(8) H(22) 107.6 no
H(21) C(8) H(22) 109.5 no
N(4) C(9) C(8) 111.0(8) no
N(4) C(9) H(23) 109.1 no
N(4) C(9) H(24) 109.1 no
C(8) C(9) H(23) 109.1 no
C(8) C(9) H(24) 109.1 no
H(23) C(9) H(24) 109.5 no
N(5) C(10) C(11) 178(2) no
C(10) C(11) H(25) 109.5 no
C(10) C(11) H(26) 109.5 no
C(10) C(11) H(27) 109.5 no
H(25) C(11) H(26) 109.5 no
H(25) C(11) H(27) 109.5 no
H(26) C(11) H(27) 109.5 no

loop_
_geom_bond_atom_site_label_1
_geom_bond_atom_site_label_2
_geom_bond_distance
_geom_bond_publ_flag
Cu(1) N(1) 2.061(7) yes
Cu(1) N(2) 2.035(8) yes
Cu(1) N(3) 2.046(8) yes
Cu(1) N(4) 2.121(8) yes
Cu(1) N(5) 2.099(7) yes
Cl(1) O(1) 1.380(10) no
Cl(1) O(2) 1.419(10) no
Cl(1) O(3) 1.390(10) no
Cl(1) O(4) 1.310(10) no
Cl(2) O(5) 1.402(8) no
Cl(2) O(6) 1.417(9) no
Cl(2) O(7) 1.413(8) no
Cl(2) O(8) 1.393(8) no
N(1) C(1) 1.520(10) no
N(1) C(4) 1.510(10) no
N(1) C(7) 1.500(10) no
N(2) C(3) 1.480(10) no
N(2) H(1) 0.91 no
N(2) H(2) 0.91 no
N(3) C(6) 1.480(10) no
N(3) H(3) 0.91 no
N(3) H(4) 0.91 no
N(4) C(9) 1.470(10) no
N(4) H(5) 0.91 no
N(4) H(6) 0.91 no
N(5) C(10) 1.117(10) no
C(1) C(2) 1.51(2) no
C(1) H(7) 0.98 no
C(1) H(8) 0.98 no
C(2) C(3) 1.52(2) no
C(2) H(9) 0.98 no
C(2) H(10) 0.98 no
C(3) H(11) 0.98 no
C(3) H(12) 0.98 no
C(4) C(5) 1.54(2) no
C(4) H(13) 0.98 no
C(4) H(14) 0.98 no
C(5) C(6) 1.48(2) no
C(5) H(15) 0.98 no
C(5) H(16) 0.98 no
C(6) H(17) 0.98 no
C(6) H(18) 0.98 no
C(7) C(8) 1.520(10) no
C(7) H(19) 0.98 no
C(7) H(20) 0.98 no
C(8) C(9) 1.500(10) no
C(8) H(21) 0.98 no
C(8) H(22) 0.98 no
C(9) H(23) 0.98 no
C(9) H(24) 0.98 no
C(10) C(11) 1.450(10) no
C(11) H(25) 0.98 no
C(11) H(26) 0.98 no
C(11) H(27) 0.98 no

loop_
_geom_contact_atom_site_label_1
_geom_contact_atom_site_label_2
_geom_contact_distance
_geom_contact_site_symmetry_2
_geom_contact_publ_flag
O(1) N(3) 3.160(10) 2_564 no
O(1) N(3) 3.200(10) 1_554 no
O(1) C(3) 3.40(2) 2_564 no
O(2) N(2) 3.250(10) . no
O(2) N(3) 3.45(2) 2_564 no
O(2) C(10) 3.53(2) . no
O(2) C(3) 3.57(2) . no
O(3) N(4) 3.340(10) 1_554 no
O(3) N(3) 3.430(10) 1_554 no
O(3) C(9) 3.470(10) 2_664 no
O(3) C(3) 3.53(2) . no
O(4) C(11) 3.37(2) 1_554 no
O(4) C(10) 3.39(2) 1_554 no
O(4) C(7) 3.510(10) 3_544 no
O(4) C(1) 3.58(2) 3_544 no
O(5) C(10) 3.090(10) 2_664 no
O(5) N(5) 3.300(10) 2_664 no
O(5) C(9) 3.370(10) 1_554 no
O(5) C(11) 3.420(10) 2_664 no
O(5) N(4) 3.530(10) 1_554 no
O(5) N(4) 3.580(10) 2_664 no
O(6) N(4) 3.120(10) 2_664 no
O(6) N(2) 3.190(10) . no
O(6) C(7) 3.400(10) . no
O(6) C(9) 3.410(10) 2_664 no
O(7) N(4) 3.360(10) 1_554 no
O(7) C(2) 3.44(2) . no
O(7) C(4) 3.49(2) 1_554 no
O(7) C(11) 3.520(10) 3_554 no
O(7) C(6) 3.57(2) 1_554 no
O(8) C(11) 3.360(10) 3_554 no
O(8) C(11) 3.490(10) 2_664 no
O(8) C(2) 3.550(10) 4_565 no
Cl(1) H(3) 2.9591 2_564 no
O(1) H(4) 2.3135 1_554 no
O(1) H(3) 2.3314 2_564 no
O(1) H(12) 2.4543 2_564 no
O(1) H(7) 2.9857 2_564 no
O(2) H(2) 2.4194 . no
O(2) H(3) 2.6145 2_564 no
O(3) H(4) 2.7173 1_554 no
O(3) H(11) 2.7282 . no
O(3) H(5) 2.9226 1_554 no
O(3) H(23) 2.9421 2_664 no
O(4) H(20) 2.5952 3_544 no
O(4) H(26) 2.6350 1_554 no
O(4) H(8) 2.6971 3_544 no
O(4) H(14) 2.8990 3_544 no
O(5) H(23) 2.7575 1_554 no
O(5) H(6) 2.9098 2_664 no
O(5) H(5) 2.9382 1_554 no
O(5) H(25) 2.9844 2_664 no
O(6) H(6) 2.3002 2_664 no
O(6) H(1) 2.3025 . no
O(6) H(19) 2.4771 . no
O(6) H(24) 2.8610 . no
O(7) H(5) 2.4856 1_554 no
O(7) H(13) 2.5437 1_554 no
O(7) H(18) 2.6487 1_554 no
O(7) H(10) 2.6657 . no
O(7) H(22) 2.7805 1_554 no
O(8) H(27) 2.5262 3_554 no
O(8) H(9) 2.6856 4_565 no
O(8) H(15) 2.8814 4_564 no
C(10) H(17) 2.9883 2_564 no
H(11) H(18) 2.3757 1_554 no
H(17) H(27) 2.5807 2_565 no

loop_
_geom_torsion_atom_site_label_1
_geom_torsion_atom_site_label_2
_geom_torsion_atom_site_label_3
_geom_torsion_atom_site_label_4
_geom_torsion
_geom_torsion_publ_flag
Cu(1) N(1) C(1) C(2) -62.0(10) no
Cu(1) N(1) C(4) C(5) -55.0(10) no
Cu(1) N(1) C(7) C(8) -58.0(10) no
Cu(1) N(2) C(3) C(2) 69.2(10) no
Cu(1) N(3) C(6) C(5) 55.0(10) no
Cu(1) N(4) C(9) C(8) 60.0(10) no
N(1) Cu(1) N(2) C(3) -60.7(6) no
N(1) Cu(1) N(3) C(6) -34.2(8) no
N(1) Cu(1) N(4) C(9) -48.2(6) no
N(1) Cu(1) N(5) C(10) 123(6) no
N(1) C(1) C(2) C(3) 61.0(10) no
N(1) C(4) C(5) C(6) 76.0(10) no
N(1) C(7) C(8) C(9) 68.0(10) no
N(2) Cu(1) N(1) C(1) 56.6(7) no
N(2) Cu(1) N(1) C(4) 174.9(7) no
N(2) Cu(1) N(1) C(7) -64.8(7) no
N(2) Cu(1) N(3) C(6) -131.1(8) no
N(2) Cu(1) N(4) C(9) 42.9(7) no
N(2) Cu(1) N(5) C(10) 71(7) no
N(2) C(3) C(2) C(1) -65.0(10) no
N(3) Cu(1) N(1) C(1) -87.1(6) no
N(3) Cu(1) N(1) C(4) 31.2(7) no
N(3) Cu(1) N(1) C(7) 151.4(7) no
N(3) Cu(1) N(2) C(3) 38.1(9) no
N(3) Cu(1) N(4) C(9) -145.4(6) no
N(3) Cu(1) N(5) C(10) -144(7) no
N(3) C(6) C(5) C(4) -70.0(10) no
N(4) Cu(1) N(1) C(1) 165.3(6) no
N(4) Cu(1) N(1) C(4) -76.3(7) no
N(4) Cu(1) N(1) C(7) 43.9(7) no
N(4) Cu(1) N(2) C(3) -155.3(6) no
N(4) Cu(1) N(3) C(6) 62.2(8) no
N(4) Cu(1) N(5) C(10) -37(7) no
N(4) C(9) C(8) C(7) -68.0(10) no
N(5) Cu(1) N(1) C(1) 4(2) no
N(5) Cu(1) N(1) C(4) 123(2) no
N(5) Cu(1) N(1) C(7) -116(2) no
N(5) Cu(1) N(2) C(3) 112.4(6) no
N(5) Cu(1) N(3) C(6) 154.6(8) no
N(5) Cu(1) N(4) C(9) 129.0(7) no
C(1) N(1) C(4) C(5) 64.0(10) no
C(1) N(1) C(7) C(8) -179.7(9) no
C(2) C(1) N(1) C(4) 176.3(9) no
C(2) C(1) N(1) C(7) 59.0(10) no
C(4) N(1) C(7) C(8) 64.0(10) no
C(5) C(4) N(1) C(7) -177.0(10) no
